data_7101302
loop_
_publ_author_name
J.K.M.Sanders
G.J.E.Davidson
L.H.Tong

_publ_section_title
;
Aluminium(III) porphyrins as supramolecular building blocks
;
_journal_issue 29
_journal_name_full 'Chemical Communications'
_journal_paper_doi 10.1039/b605435h
_journal_year 2006
_chemical_formula_sum 'C60.5 H46.5 Al Cl1.5 N5 O2'
_chemical_formula_weight 955.68
_chemical_name_common 'COMPLEX 3*4-tert-butylpyridine'
_space_group_IT_number 14
_symmetry_cell_setting monoclinic
_symmetry_space_group_name_Hall '-P 2yn'
_symmetry_space_group_name_H-M 'P 1 21/n 1'
_audit_creation_date 2006-05-24T11:21:22-00:00
_audit_creation_method 'WinGX routine CIF_UPDATE'
_cell_angle_alpha 90
_cell_angle_beta 94.962(1)
_cell_angle_gamma 90
_cell_formula_units_Z 4
_cell_length_a 11.8780(1)
_cell_length_b 10.4528(1)
_cell_length_c 42.0274(4)
_cell_measurement_reflns_used 24912
_cell_measurement_temperature 220(2)
_cell_measurement_theta_max 23.25
_cell_measurement_theta_min 3.66
_cell_volume 5198.5(1)
_computing_cell_refinement DENZO
_computing_data_collection 'Nonius Kappa control software'
_computing_data_reduction DENZO
_computing_molecular_graphics 'SHELXTL (Sheldrick, 1999)'
_computing_publication_material 'WinGX (Farrugia, 2001)'
_computing_structure_refinement 'SHELXL-97 (Sheldrick, 1997)'
_computing_structure_solution 'SHELXS-97 (Sheldrick, 1990)'
_diffrn_measured_fraction_theta_full 0.986
_diffrn_measured_fraction_theta_max 0.986
_diffrn_measurement_device_type 'Nonius Kappa CCD'
_diffrn_measurement_method 'omega and phi scans'
_diffrn_radiation_probe x-ray
_diffrn_radiation_type MoK\a
_diffrn_radiation_wavelength 0.71069
_diffrn_reflns_av_R_equivalents 0.0269
_diffrn_reflns_limit_h_max 13
_diffrn_reflns_limit_h_min -13
_diffrn_reflns_limit_k_max 11
_diffrn_reflns_limit_k_min -11
_diffrn_reflns_limit_l_max 46
_diffrn_reflns_limit_l_min -46
_diffrn_reflns_number 24912
_diffrn_reflns_theta_full 23.25
_diffrn_reflns_theta_max 23.25
_diffrn_reflns_theta_min 3.66
_exptl_absorpt_coefficient_mu 0.164
_exptl_absorpt_correction_T_max 1
_exptl_absorpt_correction_T_min 0.938
_exptl_absorpt_correction_type empirical
_exptl_crystal_colour purple
_exptl_crystal_density_diffrn 1.221
_exptl_crystal_density_method 'not measured'
_exptl_crystal_description block
_exptl_crystal_F_000 1996
_exptl_crystal_size_max 0.35
_exptl_crystal_size_mid 0.32
_exptl_crystal_size_min 0.1
_refine_diff_density_max 1.458
_refine_diff_density_min -0.497
_refine_ls_extinction_method none
_refine_ls_goodness_of_fit_ref 1.859
_refine_ls_hydrogen_treatment constr
_refine_ls_matrix_type full
_refine_ls_number_parameters 653
_refine_ls_number_reflns 7369
_refine_ls_number_restraints 24
_refine_ls_restrained_S_all 1.858
_refine_ls_R_factor_gt 0.1136
_refine_ls_shift/su_max 0.086
_refine_ls_structure_factor_coef Fsqd
_refine_ls_weighting_details 'calc w=1/[\s^2^(Fo^2^)+(0.2000P)^2^+0.0000P] where P=(Fo^2^+2Fc^2^)/3'
_refine_ls_weighting_scheme calc
_refine_ls_wR_factor_ref 0.3935
_reflns_number_gt 6355
_reflns_number_total 7369
_reflns_threshold_expression >2sigma(I)
_cod_data_source_file b605435h.txt
_cod_depositor_comments
;
The following automatic conversions were performed:
'_exptl_absorpt_correction_type' value 'Empirical' changed to 'empirical'
according to '/home/saulius/struct/CIF-dictionaries/cif_core.dic'
dictionary named 'cif_core.dic' version 2.4.1 from 2010-06-29.

Automatic conversion script
Id: cif_fix_enum 1527 2010-12-29 10:47:43Z saulius 
;
_cod_original_sg_symbol_H-M 'P 21/n'
_cod_original_formula_sum 'C60.50 H46.50 Al Cl1.50 N5 O2'
_cod_database_code 7101302

loop_
_symmetry_equiv_pos_as_xyz
'x, y, z'
'-x+1/2, y+1/2, -z+1/2'
'-x, -y, -z'
'x-1/2, -y-1/2, z-1/2'

loop_
_atom_site_label
_atom_site_type_symbol
_atom_site_fract_x
_atom_site_fract_y
_atom_site_fract_z
_atom_site_U_iso_or_equiv
_atom_site_adp_type
_atom_site_occupancy
_atom_site_calc_flag
_atom_site_refinement_flags
_atom_site_disorder_group
_atom_site_disorder_assembly
Al1 Al 1.03260(10) 0.84016(12) -0.13481(3) 0.0391(5) Uani 1 d . . .
N1 N 1.0118(3) 0.9104(3) -0.17962(8) 0.0386(9) Uani 1 d . . .
N2 N 0.9499(3) 0.6803(3) -0.14930(8) 0.0418(9) Uani 1 d . . .
N3 N 1.0382(3) 0.7816(4) -0.08953(9) 0.0449(10) Uani 1 d . . .
N4 N 1.1044(3) 1.0066(4) -0.11964(8) 0.0417(9) Uani 1 d . . B
N5 N 0.8642(3) 0.9222(3) -0.12831(8) 0.0404(9) Uani 1 d . . .
O1 O 1.2240(5) 0.5965(6) -0.11769(15) 0.0709(16) Uiso 0.717(9) d P 3 A
O1' O 1.2562(13) 0.6573(16) -0.1074(4) 0.0709(16) Uiso 0.283(9) d P 4 A
O2 O 1.1709(3) 0.7773(3) -0.14413(7) 0.0506(9) Uani 1 d . . A
C1 C 1.0551(3) 1.0224(4) -0.19044(10) 0.0386(10) Uani 1 d . . .
C2 C 1.0330(4) 1.0312(4) -0.22440(10) 0.0456(11) Uani 1 d . . .
H2 H 1.0533 1.0992 -0.2374 0.055 Uiso 1 calc R . .
C3 C 0.9784(4) 0.9252(4) -0.23417(10) 0.0430(11) Uani 1 d . . .
H3 H 0.9536 0.9043 -0.2554 0.052 Uiso 1 calc R . .
C4 C 0.9642(4) 0.8484(4) -0.20640(10) 0.0403(11) Uani 1 d . . .
C5 C 0.9131(4) 0.7278(4) -0.20722(10) 0.0419(11) Uani 1 d . . .
C6 C 0.8615(4) 0.6818(4) -0.23828(11) 0.0453(11) Uani 1 d . . .
C7 C 0.7660(4) 0.7394(5) -0.25316(12) 0.0548(13) Uani 1 d . . .
H7 H 0.736 0.8112 -0.2434 0.066 Uiso 1 calc R . .
C8 C 0.7125(5) 0.6958(6) -0.28196(13) 0.0671(15) Uani 1 d . . .
H8 H 0.6474 0.7368 -0.2913 0.081 Uiso 1 calc R . .
C9 C 0.7571(6) 0.5917(6) -0.29632(13) 0.0679(16) Uani 1 d . . .
H9 H 0.7214 0.5598 -0.3155 0.082 Uiso 1 calc R . .
C10 C 0.8542(6) 0.5333(5) -0.28271(13) 0.0691(16) Uani 1 d . . .
H10 H 0.8856 0.4641 -0.2931 0.083 Uiso 1 calc R . .
C11 C 0.9054(5) 0.5763(5) -0.25381(12) 0.0579(13) Uani 1 d . . .
H11 H 0.9701 0.5345 -0.2445 0.07 Uiso 1 calc R . .
C12 C 0.9062(4) 0.6508(4) -0.18040(10) 0.0443(11) Uani 1 d . . .
C13 C 0.8458(4) 0.5322(4) -0.18016(10) 0.0450(11) Uani 1 d . . .
H13 H 0.8089 0.4908 -0.198 0.054 Uiso 1 calc R . .
C14 C 0.8514(4) 0.4906(4) -0.14967(11) 0.0477(11) Uani 1 d . . .
H14 H 0.8189 0.4153 -0.1423 0.057 Uiso 1 calc R . .
C15 C 0.9160(4) 0.5824(4) -0.13060(11) 0.0449(11) Uani 1 d . . .
C16 C 0.9374(4) 0.5750(4) -0.09772(11) 0.0471(12) Uani 1 d . . .
C17 C 0.8905(4) 0.4642(4) -0.08068(11) 0.0494(12) Uani 1 d . . .
C18 C 0.9517(6) 0.3532(5) -0.07440(14) 0.0691(16) Uani 1 d . . .
H18 H 1.0243 0.3451 -0.0815 0.083 Uiso 1 calc R . .
C19 C 0.9072(8) 0.2547(6) -0.05794(16) 0.087(2) Uani 1 d . . .
H19 H 0.9493 0.1792 -0.0542 0.105 Uiso 1 calc R . .
C20 C 0.8050(9) 0.2645(7) -0.04704(14) 0.092(2) Uani 1 d . . .
H20 H 0.7767 0.1965 -0.0354 0.11 Uiso 1 calc R . .
C21 C 0.7416(6) 0.3724(7) -0.05267(15) 0.0817(18) Uani 1 d . . .
H21 H 0.6696 0.3784 -0.0451 0.098 Uiso 1 calc R . .
C22 C 0.7833(5) 0.4724(6) -0.06948(14) 0.0698(15) Uani 1 d . . .
H22 H 0.7395 0.5465 -0.0734 0.084 Uiso 1 calc R . .
C23 C 0.9962(4) 0.6662(4) -0.07896(11) 0.0460(12) Uani 1 d . . .
C24 C 1.0256(5) 0.6533(5) -0.04518(12) 0.0575(13) Uani 1 d . . .
H24 H 1.0071 0.5842 -0.0323 0.069 Uiso 1 calc R . .
C25 C 1.0839(5) 0.7575(5) -0.03544(11) 0.0596(14) Uani 1 d . . .
H25 H 1.1146 0.7745 -0.0145 0.071 Uiso 1 calc R . .
C26 C 1.0915(4) 0.8400(5) -0.06309(10) 0.0489(12) Uani 1 d . . B
C27 C 1.1410(3) 0.9581(5) -0.06216(10) 0.0463(12) Uani 1 d . . .
C28 C 1.1965(4) 1.0064(5) -0.03055(11) 0.0550(13) Uani 0.502(11) d PD 1 B
C29 C 1.3034(8) 0.9550(11) -0.0197(2) 0.054(3) Uiso 0.502(11) d PD 1 B
H29 H 1.3371 0.8937 -0.0322 0.065 Uiso 0.502(11) calc PR 1 B
C30 C 1.3599(10) 0.9944(13) 0.0095(3) 0.067(3) Uiso 0.502(11) d PD 1 B
H30 H 1.4301 0.9606 0.0175 0.08 Uiso 0.502(11) calc PR 1 B
C31 C 1.2971(6) 1.0970(7) 0.02709(15) 0.088(2) Uani 0.502(11) d PD 1 B
H31 H 1.3271 1.1248 0.0474 0.106 Uiso 0.502(11) calc PR 1 B
C32 C 1.2116(12) 1.1419(13) 0.0156(3) 0.072(3) Uiso 0.502(11) d PD 1 B
H32 H 1.1791 1.2083 0.0268 0.086 Uiso 0.502(11) calc PR 1 B
C33 C 1.1572(9) 1.1040(11) -0.0126(3) 0.058(3) Uiso 0.502(11) d PD 1 B
H33 H 1.0902 1.1461 -0.0201 0.07 Uiso 0.502(11) calc PR 1 B
C28' C 1.1965(4) 1.0064(5) -0.03055(11) 0.0550(13) Uani 0.498(11) d PD 2 B
C29' C 1.3070(8) 1.0203(10) -0.0241(2) 0.043(2) Uiso 0.498(11) d PD 2 B
H29' H 1.3565 0.9996 -0.0397 0.052 Uiso 0.498(11) calc PR 2 B
C30' C 1.3493(9) 1.0654(11) 0.0054(3) 0.056(3) Uiso 0.498(11) d PD 2 B
H30' H 1.4284 1.0717 0.0089 0.067 Uiso 0.498(11) calc PR 2 B
C31' C 1.2971(6) 1.0970(7) 0.02709(15) 0.088(2) Uani 0.498(11) d PD 2 B
H31' H 1.3336 1.13 0.0461 0.106 Uiso 0.498(11) calc PR 2 B
C32' C 1.1671(9) 1.0818(10) 0.0228(3) 0.055(3) Uiso 0.498(11) d PD 2 B
H32' H 1.1216 1.1038 0.0392 0.066 Uiso 0.498(11) calc PR 2 B
C33' C 1.1210(8) 1.0352(9) -0.0059(2) 0.043(3) Uiso 0.498(11) d PD 2 B
H33' H 1.0426 1.0221 -0.0096 0.052 Uiso 0.498(11) calc PR 2 B
C34 C 1.1464(3) 1.0380(5) -0.08862(10) 0.0435(11) Uani 1 d . . B
C35 C 1.1975(4) 1.1599(5) -0.08832(11) 0.0470(12) Uani 1 d . . .
H35 H 1.2315 1.2021 -0.0702 0.056 Uiso 1 calc R . B
C36 C 1.1894(4) 1.2055(5) -0.11850(12) 0.0503(12) Uani 1 d . . B
H36 H 1.2162 1.2847 -0.1253 0.06 Uiso 1 calc R . .
C37 C 1.1318(3) 1.1096(4) -0.13818(11) 0.0431(11) Uani 1 d . . .
C38 C 1.1121(3) 1.1161(4) -0.17123(11) 0.0426(11) Uani 1 d . . B
C39 C 1.1570(4) 1.2298(4) -0.18789(11) 0.0450(11) Uani 1 d . . .
C40 C 1.1162(4) 1.3536(5) -0.18399(13) 0.0565(13) Uani 1 d . . B
H40 H 1.0575 1.3668 -0.1707 0.068 Uiso 1 calc R . .
C41 C 1.1599(5) 1.4569(6) -0.19922(16) 0.0736(17) Uani 1 d . . .
H41 H 1.1313 1.5397 -0.1965 0.088 Uiso 1 calc R . B
C42 C 1.2454(6) 1.4368(6) -0.21836(16) 0.0785(18) Uani 1 d . . B
H42 H 1.2768 1.507 -0.2284 0.094 Uiso 1 calc R . .
C43 C 1.2864(5) 1.3176(6) -0.22323(14) 0.0721(17) Uani 1 d . . .
H43 H 1.3438 1.3061 -0.237 0.087 Uiso 1 calc R . B
C44 C 1.2440(4) 1.2131(5) -0.20799(12) 0.0587(13) Uani 1 d . . B
H44 H 1.2735 1.131 -0.2111 0.07 Uiso 1 calc R . .
C45 C 1.2410(5) 0.6888(6) -0.13681(13) 0.0657(15) Uani 1 d . . .
C46 C 1.3384(4) 0.6806(5) -0.15687(13) 0.0581(14) Uani 1 d . . A
C47 C 1.3408(4) 0.7553(5) -0.18452(12) 0.0547(13) Uani 1 d . . .
H47 H 1.2814 0.8126 -0.1902 0.066 Uiso 1 calc R . A
C48 C 1.4295(5) 0.7453(5) -0.20345(14) 0.0648(15) Uani 1 d . . A
H48 H 1.43 0.7935 -0.2223 0.078 Uiso 1 calc R . .
C49 C 1.5199(5) 0.6612(6) -0.19406(17) 0.0748(18) Uani 1 d . . .
H49 H 1.5828 0.6559 -0.2062 0.09 Uiso 1 calc R . A
C50 C 1.5153(5) 0.5906(7) -0.16830(17) 0.0826(19) Uani 1 d . . A
H50 H 1.5739 0.5321 -0.1628 0.099 Uiso 1 calc R . .
C51 C 1.4288(5) 0.5998(7) -0.14958(16) 0.088(2) Uani 1 d . . .
H51 H 1.4302 0.5496 -0.131 0.105 Uiso 1 calc R . A
C52 C 0.8506(4) 1.0425(5) -0.12007(13) 0.0580(14) Uani 1 d . . .
H52A H 0.9157 1.0924 -0.1153 0.07 Uiso 1 calc R . .
C53 C 0.7471(4) 1.0997(5) -0.11798(14) 0.0620(15) Uani 1 d . . .
H53 H 0.744 1.1868 -0.1126 0.074 Uiso 1 calc R . .
C54 C 0.6488(4) 1.0326(5) -0.12362(11) 0.0510(12) Uani 1 d . . .
C55 C 0.6632(4) 0.9049(5) -0.13169(16) 0.0679(16) Uani 1 d . . .
H55 H 0.5992 0.8525 -0.1356 0.081 Uiso 1 calc R . .
C56 C 0.7677(4) 0.8540(5) -0.13401(15) 0.0612(14) Uani 1 d . . .
H56 H 0.7731 0.7676 -0.1398 0.073 Uiso 1 calc R . .
C57 C 0.5323(4) 1.0923(6) -0.12208(14) 0.0688(17) Uani 1 d . . .
C58 C 0.4472(6) 1.0384(11) -0.1437(2) 0.152(5) Uani 1 d . . .
H58A H 0.43 0.9525 -0.1368 0.228 Uiso 1 calc R . .
H58B H 0.4737 1.0351 -0.1649 0.228 Uiso 1 calc R . .
H58C H 0.3796 1.0907 -0.1442 0.228 Uiso 1 calc R . .
C59 C 0.5126(6) 1.1065(10) -0.0874(2) 0.121(3) Uani 1 d . . .
H59A H 0.502 1.0227 -0.0782 0.182 Uiso 1 calc R . .
H59B H 0.4456 1.1582 -0.0854 0.182 Uiso 1 calc R . .
H59C H 0.5774 1.1479 -0.0761 0.182 Uiso 1 calc R . .
C60 C 0.5306(8) 1.2311(9) -0.1365(3) 0.144(4) Uani 1 d . . .
H60A H 0.4564 1.2686 -0.1352 0.216 Uiso 1 calc R . .
H60B H 0.5473 1.2271 -0.1586 0.216 Uiso 1 calc R . .
H60C H 0.5869 1.2832 -0.1245 0.216 Uiso 1 calc R . .
C1' C 0.6597(8) 0.4665(9) 0.0501(2) 0.053(2) Uiso 0.5 d P . .
H1' H 0.7162 0.4363 0.0671 0.064 Uiso 0.5 calc PR 5 C
Cl1 Cl 0.5910(3) 0.5888(3) 0.06752(9) 0.0533(9) Uani 0.35 d PU 5 D
Cl2 Cl 0.7456(5) 0.5675(4) 0.02266(13) 0.0738(16) Uani 0.35 d PU 5 D
Cl3 Cl 0.6170(6) 0.3276(7) 0.02911(16) 0.112(2) Uani 0.35 d PU 5 D
Cl1" Cl 0.5462(9) 0.5407(11) 0.0654(3) 0.0642(18) Uiso 0.15 d PU 6 D
Cl2" Cl 0.7239(12) 0.5297(14) 0.0195(4) 0.0642(18) Uiso 0.15 d PU 6 D
Cl3" Cl 0.5624(10) 0.3714(10) 0.0284(3) 0.0642(18) Uiso 0.15 d PU 6 D

loop_
_atom_site_aniso_label
_atom_site_aniso_U_11
_atom_site_aniso_U_22
_atom_site_aniso_U_33
_atom_site_aniso_U_23
_atom_site_aniso_U_13
_atom_site_aniso_U_12
Al1 0.0347(8) 0.0517(9) 0.0310(8) -0.0002(5) 0.0038(6) 0.0085(5)
N1 0.0334(18) 0.047(2) 0.036(2) -0.0017(16) 0.0047(15) 0.0034(15)
N2 0.043(2) 0.050(2) 0.032(2) 0.0041(16) 0.0055(16) 0.0091(16)
N3 0.0359(19) 0.059(2) 0.040(2) -0.0023(18) 0.0017(15) 0.0121(18)
N4 0.0301(18) 0.061(2) 0.034(2) -0.0058(17) 0.0047(14) 0.0023(16)
N5 0.038(2) 0.050(2) 0.034(2) -0.0020(16) 0.0064(15) 0.0052(17)
O2 0.0418(17) 0.063(2) 0.0474(19) 0.0018(15) 0.0091(14) 0.0171(16)
C1 0.033(2) 0.049(2) 0.034(2) 0.0026(19) 0.0081(17) 0.0059(19)
C2 0.048(3) 0.053(3) 0.037(2) 0.004(2) 0.0083(19) -0.003(2)
C3 0.042(2) 0.056(3) 0.032(2) -0.001(2) 0.0054(18) 0.002(2)
C4 0.037(2) 0.053(3) 0.030(2) -0.0024(19) 0.0024(18) 0.005(2)
C5 0.043(2) 0.049(3) 0.034(2) -0.0016(19) 0.0067(18) 0.006(2)
C6 0.053(3) 0.048(2) 0.035(2) 0.0001(19) 0.007(2) -0.005(2)
C7 0.054(3) 0.057(3) 0.052(3) 0.000(2) -0.001(2) -0.003(2)
C8 0.073(4) 0.075(4) 0.051(3) 0.005(3) -0.008(3) -0.021(3)
C9 0.086(4) 0.074(4) 0.043(3) -0.002(3) -0.003(3) -0.024(3)
C10 0.095(4) 0.063(3) 0.052(3) -0.013(3) 0.019(3) -0.009(3)
C11 0.075(3) 0.056(3) 0.044(3) -0.005(2) 0.011(2) 0.002(3)
C12 0.045(3) 0.053(3) 0.035(3) -0.004(2) 0.0051(19) 0.007(2)
C13 0.055(3) 0.042(2) 0.037(3) -0.0003(19) 0.002(2) 0.004(2)
C14 0.057(3) 0.043(2) 0.044(3) 0.001(2) 0.009(2) 0.002(2)
C15 0.046(2) 0.046(3) 0.044(3) 0.003(2) 0.013(2) 0.013(2)
C16 0.051(3) 0.054(3) 0.037(3) 0.004(2) 0.010(2) 0.021(2)
C17 0.068(3) 0.043(2) 0.038(3) 0.003(2) 0.012(2) 0.009(2)
C18 0.083(4) 0.065(3) 0.059(3) 0.008(3) 0.005(3) 0.023(3)
C19 0.145(7) 0.052(3) 0.060(4) 0.016(3) -0.020(4) 0.011(4)
C20 0.153(7) 0.079(5) 0.041(3) 0.011(3) -0.003(4) -0.036(5)
C21 0.096(5) 0.085(4) 0.066(4) 0.005(3) 0.021(3) -0.027(4)
C22 0.074(4) 0.070(4) 0.068(4) 0.012(3) 0.023(3) 0.006(3)
C23 0.045(3) 0.057(3) 0.037(2) 0.007(2) 0.009(2) 0.014(2)
C24 0.071(3) 0.061(3) 0.040(3) 0.008(2) 0.001(2) 0.011(3)
C25 0.073(3) 0.077(4) 0.027(2) 0.005(2) 0.000(2) 0.012(3)
C26 0.047(3) 0.068(3) 0.030(2) -0.004(2) -0.004(2) 0.011(2)
C27 0.034(2) 0.075(3) 0.030(2) -0.004(2) 0.0007(18) 0.008(2)
C28 0.058(3) 0.067(3) 0.038(3) -0.004(2) -0.007(2) 0.009(2)
C31 0.096(5) 0.114(5) 0.051(4) -0.016(3) -0.010(3) -0.017(4)
C28' 0.058(3) 0.067(3) 0.038(3) -0.004(2) -0.007(2) 0.009(2)
C31' 0.096(5) 0.114(5) 0.051(4) -0.016(3) -0.010(3) -0.017(4)
C34 0.025(2) 0.066(3) 0.040(3) -0.008(2) 0.0005(17) 0.012(2)
C35 0.033(2) 0.068(3) 0.040(3) -0.015(2) 0.0014(19) 0.002(2)
C36 0.037(2) 0.062(3) 0.052(3) -0.008(2) 0.007(2) 0.005(2)
C37 0.030(2) 0.058(3) 0.042(3) -0.003(2) 0.0037(18) 0.000(2)
C38 0.032(2) 0.052(3) 0.044(3) 0.001(2) 0.0048(19) 0.0014(19)
C39 0.038(2) 0.054(3) 0.044(3) -0.001(2) 0.0073(19) -0.006(2)
C40 0.049(3) 0.057(3) 0.064(3) -0.001(2) 0.004(2) 0.004(2)
C41 0.068(4) 0.060(3) 0.091(5) -0.003(3) -0.003(3) -0.014(3)
C42 0.085(4) 0.070(4) 0.080(4) 0.007(3) 0.005(3) -0.026(3)
C43 0.070(4) 0.087(4) 0.062(4) 0.002(3) 0.023(3) -0.032(3)
C44 0.053(3) 0.070(3) 0.055(3) -0.008(3) 0.012(2) -0.012(3)
C45 0.059(3) 0.093(4) 0.046(3) 0.022(3) 0.010(2) 0.028(3)
C46 0.050(3) 0.072(3) 0.054(3) -0.007(3) 0.009(2) 0.016(3)
C47 0.047(3) 0.062(3) 0.056(3) -0.009(2) 0.006(2) -0.002(2)
C48 0.067(3) 0.070(3) 0.060(3) -0.014(3) 0.020(3) -0.010(3)
C49 0.051(3) 0.096(4) 0.081(4) -0.023(4) 0.024(3) 0.006(3)
C50 0.050(3) 0.107(5) 0.092(5) 0.004(4) 0.017(3) 0.038(3)
C51 0.071(4) 0.123(6) 0.069(4) 0.018(4) 0.015(3) 0.037(4)
C52 0.040(3) 0.064(3) 0.069(3) -0.028(3) -0.002(2) 0.001(2)
C53 0.042(3) 0.060(3) 0.083(4) -0.034(3) -0.002(2) 0.006(2)
C54 0.037(2) 0.069(3) 0.046(3) -0.011(2) 0.001(2) 0.017(2)
C55 0.037(3) 0.057(3) 0.112(5) 0.004(3) 0.019(3) 0.000(2)
C56 0.043(3) 0.049(3) 0.094(4) 0.005(3) 0.020(3) 0.007(2)
C57 0.039(3) 0.090(4) 0.076(4) -0.029(3) -0.003(2) 0.017(3)
C58 0.061(4) 0.239(11) 0.146(8) -0.106(8) -0.042(5) 0.060(6)
C59 0.060(4) 0.204(9) 0.101(6) -0.045(6) 0.015(4) 0.042(5)
C60 0.105(6) 0.123(7) 0.208(11) 0.045(7) 0.043(6) 0.072(6)
Cl1 0.050(2) 0.0411(18) 0.072(2) -0.0145(16) 0.0194(17) 0.0080(16)
Cl2 0.106(4) 0.048(3) 0.064(3) -0.013(2) -0.013(2) 0.009(3)
Cl3 0.088(4) 0.140(5) 0.115(5) -0.054(4) 0.041(3) -0.037(4)

loop_
_atom_type_symbol
_atom_type_description
_atom_type_scat_dispersion_real
_atom_type_scat_dispersion_imag
_atom_type_scat_source
C C 0.0033 0.0016 'International Tables Vol C Tables 4.2.6.8 and 6.1.1.4'
H H 0 0 'International Tables Vol C Tables 4.2.6.8 and 6.1.1.4'
N N 0.0061 0.0033 'International Tables Vol C Tables 4.2.6.8 and 6.1.1.4'
O O 0.0106 0.006 'International Tables Vol C Tables 4.2.6.8 and 6.1.1.4'
Al Al 0.0645 0.0514 'International Tables Vol C Tables 4.2.6.8 and 6.1.1.4'
Cl Cl 0.1484 0.1585 'International Tables Vol C Tables 4.2.6.8 and 6.1.1.4'

loop_
_geom_angle_atom_site_label_1
_geom_angle_atom_site_label_2
_geom_angle_atom_site_label_3
_geom_angle
O2 Al1 N3 97.82(15)
O2 Al1 N2 93.46(15)
N3 Al1 N2 90.51(16)
O2 Al1 N1 88.34(14)
N3 Al1 N1 173.75(14)
N2 Al1 N1 90.16(14)
O2 Al1 N4 90.83(15)
N3 Al1 N4 89.13(16)
N2 Al1 N4 175.70(14)
N1 Al1 N4 89.74(15)
O2 Al1 N5 174.63(14)
N3 Al1 N5 87.55(14)
N2 Al1 N5 86.35(14)
N1 Al1 N5 86.29(13)
N4 Al1 N5 89.36(14)
C1 N1 C4 105.7(3)
C1 N1 Al1 127.0(3)
C4 N1 Al1 126.9(3)
C15 N2 C12 105.5(4)
C15 N2 Al1 127.4(3)
C12 N2 Al1 126.9(3)
C26 N3 C23 106.2(4)
C26 N3 Al1 127.6(3)
C23 N3 Al1 125.9(3)
C37 N4 C34 105.1(4)
C37 N4 Al1 127.3(3)
C34 N4 Al1 127.3(3)
C52 N5 C56 115.4(4)
C52 N5 Al1 122.3(3)
C56 N5 Al1 122.3(3)
C45 O2 Al1 142.2(3)
N1 C1 C38 125.4(4)
N1 C1 C2 110.1(4)
C38 C1 C2 124.5(4)
C3 C2 C1 107.3(4)
C3 C2 H2 126.3
C1 C2 H2 126.3
C2 C3 C4 107.6(4)
C2 C3 H3 126.2
C4 C3 H3 126.2
N1 C4 C5 126.2(4)
N1 C4 C3 109.4(4)
C5 C4 C3 124.3(4)
C12 C5 C4 123.8(4)
C12 C5 C6 118.6(4)
C4 C5 C6 117.5(4)
C7 C6 C11 117.0(4)
C7 C6 C5 121.3(4)
C11 C6 C5 121.7(4)
C6 C7 C8 123.0(5)
C6 C7 H7 118.5
C8 C7 H7 118.5
C9 C8 C7 118.5(5)
C9 C8 H8 120.8
C7 C8 H8 120.8
C8 C9 C10 120.5(5)
C8 C9 H9 119.8
C10 C9 H9 119.8
C11 C10 C9 120.4(5)
C11 C10 H10 119.8
C9 C10 H10 119.8
C10 C11 C6 120.6(5)
C10 C11 H11 119.7
C6 C11 H11 119.7
C5 C12 N2 125.8(4)
C5 C12 C13 124.7(4)
N2 C12 C13 109.3(4)
C14 C13 C12 107.6(4)
C14 C13 H13 126.2
C12 C13 H13 126.2
C13 C14 C15 107.2(4)
C13 C14 H14 126.4
C15 C14 H14 126.4
N2 C15 C16 125.1(4)
N2 C15 C14 110.5(4)
C16 C15 C14 124.4(4)
C15 C16 C23 124.7(4)
C15 C16 C17 118.5(4)
C23 C16 C17 116.8(4)
C18 C17 C22 117.8(5)
C18 C17 C16 122.1(5)
C22 C17 C16 120.1(4)
C19 C18 C17 120.5(6)
C19 C18 H18 119.8
C17 C18 H18 119.8
C20 C19 C18 121.1(6)
C20 C19 H19 119.5
C18 C19 H19 119.4
C19 C20 C21 120.4(6)
C19 C20 H20 119.8
C21 C20 H20 119.8
C20 C21 C22 119.9(7)
C20 C21 H21 120.1
C22 C21 H21 120.1
C21 C22 C17 120.3(6)
C21 C22 H22 119.8
C17 C22 H22 119.9
N3 C23 C16 126.2(4)
N3 C23 C24 109.4(4)
C16 C23 C24 124.4(4)
C25 C24 C23 107.6(5)
C25 C24 H24 126.2
C23 C24 H24 126.2
C24 C25 C26 107.7(4)
C24 C25 H25 126.1
C26 C25 H25 126.1
C27 C26 N3 126.3(4)
C27 C26 C25 124.6(4)
N3 C26 C25 109.1(4)
C26 C27 C34 124.6(4)
C26 C27 C28 118.6(4)
C34 C27 C28 116.8(4)
C33 C28 C29 116.2(7)
C33 C28 C27 125.9(6)
C29 C28 C27 117.7(6)
C30 C29 C28 121.0(9)
C30 C29 H29 119.5
C28 C29 H29 119.5
C29 C30 C31 114.2(10)
C29 C30 H30 122.9
C31 C30 H30 122.9
C32 C31 C30 121.1(9)
C32 C31 H31 119.4
C30 C31 H31 119.4
C31 C32 C33 124.6(12)
C31 C32 H32 117.7
C33 C32 H32 117.7
C32 C33 C28 122.5(10)
C32 C33 H33 118.8
C28 C33 H33 118.8
C30' C29' H29' 120.1
C29' C30' H30' 116.2
C33' C32' H32' 121.3
C32' C33' H33' 120.9
N4 C34 C27 124.4(4)
N4 C34 C35 109.9(4)
C27 C34 C35 125.6(4)
C36 C35 C34 108.3(4)
C36 C35 H35 125.8
C34 C35 H35 125.8
C35 C36 C37 106.7(4)
C35 C36 H36 126.7
C37 C36 H36 126.7
N4 C37 C38 124.9(4)
N4 C37 C36 110.0(4)
C38 C37 C36 125.0(4)
C37 C38 C1 124.9(4)
C37 C38 C39 117.9(4)
C1 C38 C39 117.2(4)
C40 C39 C44 117.9(4)
C40 C39 C38 122.5(4)
C44 C39 C38 119.6(4)
C41 C40 C39 121.5(5)
C41 C40 H40 119.3
C39 C40 H40 119.3
C42 C41 C40 118.8(6)
C42 C41 H41 120.6
C40 C41 H41 120.6
C43 C42 C41 121.6(6)
C43 C42 H42 119.2
C41 C42 H42 119.2
C42 C43 C44 120.3(6)
C42 C43 H43 119.8
C44 C43 H43 119.8
C43 C44 C39 119.9(5)
C43 C44 H44 120.1
C39 C44 H44 120.1
O2 C45 O1' 117.3(8)
O2 C45 O1 124.5(5)
O1' C45 O1 38.4(7)
O2 C45 C46 115.5(5)
O1' C45 C46 118.7(8)
O1 C45 C46 118.9(5)
C51 C46 C47 117.0(5)
C51 C46 C45 122.4(5)
C47 C46 C45 120.6(4)
C48 C47 C46 120.5(5)
C48 C47 H47 119.8
C46 C47 H47 119.8
C47 C48 C49 119.0(6)
C47 C48 H48 120.5
C49 C48 H48 120.5
C50 C49 C48 119.5(5)
C50 C49 H49 120.2
C48 C49 H49 120.2
C49 C50 C51 121.8(6)
C49 C50 H50 119.1
C51 C50 H50 119.1
C50 C51 C46 122.1(6)
C50 C51 H51 119
C46 C51 H51 119
N5 C52 C53 124.1(5)
N5 C52 H52A 117.9
C53 C52 H52A 117.9
C54 C53 C52 121.4(5)
C54 C53 H53 119.3
C52 C53 H53 119.3
C53 C54 C55 114.5(4)
C53 C54 C57 123.3(5)
C55 C54 C57 122.3(5)
C56 C55 C54 121.6(5)
C56 C55 H55 119.2
C54 C55 H55 119.2
N5 C56 C55 123.0(5)
N5 C56 H56 118.5
C55 C56 H56 118.5
C58 C57 C59 120.0(7)
C58 C57 C54 114.2(5)
C59 C57 C54 107.4(5)
C58 C57 C60 97.8(8)
C59 C57 C60 106.5(7)
C54 C57 C60 110.1(5)
C57 C58 H58A 109.5
C57 C58 H58B 109.5
H58A C58 H58B 109.5
C57 C58 H58C 109.5
H58A C58 H58C 109.5
H58B C58 H58C 109.5
C57 C59 H59A 109.5
C57 C59 H59B 109.5
H59A C59 H59B 109.5
C57 C59 H59C 109.5
H59A C59 H59C 109.5
H59B C59 H59C 109.5
C57 C60 H60A 109.5
C57 C60 H60B 109.5
H60A C60 H60B 109.5
C57 C60 H60C 109.5
H60A C60 H60C 109.5
H60B C60 H60C 109.5
Cl2" C1' Cl1 107.3(7)
Cl2" C1' Cl3" 98.5(8)
Cl1 C1' Cl3" 109.5(7)
Cl2" C1' Cl1" 121.8(8)
Cl1 C1' Cl1" 24.6(4)
Cl3" C1' Cl1" 87.0(7)
Cl2" C1' Cl3 94.0(7)
Cl1 C1' Cl3 134.9(7)
Cl3" C1' Cl3 26.3(4)
Cl1" C1' Cl3 111.0(7)
Cl2" C1' Cl2 13.5(5)
Cl1 C1' Cl2 98.3(5)
Cl3" C1' Cl2 111.4(7)
Cl1" C1' Cl2 116.7(6)
Cl3 C1' Cl2 107.4(6)
Cl2" C1' H1' 110.7
Cl1 C1' H1' 104.3
Cl3" C1' H1' 125.4
Cl1" C1' H1' 112.1
Cl3 C1' H1' 104.3
Cl2 C1' H1' 104.3
C1' Cl1" Cl3" 46.5(5)
C1' Cl3" Cl1" 46.5(5)

loop_
_geom_bond_atom_site_label_1
_geom_bond_atom_site_label_2
_geom_bond_distance
Al1 O2 1.843(3)
Al1 N3 1.995(4)
Al1 N2 2.006(4)
Al1 N1 2.016(4)
Al1 N4 2.017(4)
Al1 N5 2.215(4)
N1 C1 1.372(5)
N1 C4 1.377(5)
N2 C15 1.372(6)
N2 C12 1.399(6)
N3 C26 1.374(6)
N3 C23 1.393(6)
N4 C37 1.385(6)
N4 C34 1.394(5)
N5 C52 1.318(6)
N5 C56 1.353(6)
O1 C45 1.282(8)
O1' C45 1.276(16)
O2 C45 1.264(6)
C1 C38 1.405(6)
C1 C2 1.431(6)
C2 C3 1.330(6)
C2 H2 0.94
C3 C4 1.439(6)
C3 H3 0.94
C4 C5 1.399(6)
C5 C12 1.394(6)
C5 C6 1.474(6)
C6 C7 1.384(7)
C6 C11 1.405(7)
C7 C8 1.394(7)
C7 H7 0.94
C8 C9 1.373(8)
C8 H8 0.94
C9 C10 1.384(9)
C9 H9 0.94
C10 C11 1.385(8)
C10 H10 0.94
C11 H11 0.94
C12 C13 1.433(6)
C13 C14 1.349(6)
C13 H13 0.94
C14 C15 1.431(7)
C14 H14 0.94
C15 C16 1.385(7)
C16 C23 1.386(7)
C16 C17 1.495(7)
C17 C18 1.382(7)
C17 C22 1.398(7)
C18 C19 1.371(9)
C18 H18 0.94
C19 C20 1.338(11)
C19 H19 0.94
C20 C21 1.366(11)
C20 H20 0.94
C21 C22 1.378(8)
C21 H21 0.94
C22 H22 0.94
C23 C24 1.439(7)
C24 C25 1.336(8)
C24 H24 0.94
C25 C26 1.456(7)
C25 H25 0.94
C26 C27 1.366(7)
C27 C34 1.397(7)
C27 C28 1.518(6)
C28 C33 1.374(11)
C28 C29 1.417(12)
C29 C30 1.408(16)
C29 H29 0.94
C30 C31 1.533(15)
C30 H30 0.94
C31 C32 1.183(14)
C31 H31 0.94
C32 C33 1.358(17)
C32 H32 0.94
C33 H33 0.94
C29' C30' 1.383(14)
C29' H29' 0.94
C30' H30' 0.94
C32' C33' 1.370(14)
C32' H32' 0.94
C33' H33' 0.94
C34 C35 1.410(7)
C35 C36 1.351(7)
C35 H35 0.94
C36 C37 1.434(7)
C36 H36 0.94
C37 C38 1.390(6)
C38 C39 1.501(6)
C39 C40 1.397(7)
C39 C44 1.401(7)
C40 C41 1.379(8)
C40 H40 0.94
C41 C42 1.366(10)
C41 H41 0.94
C42 C43 1.359(9)
C42 H42 0.94
C43 C44 1.383(7)
C43 H43 0.94
C44 H44 0.94
C45 C46 1.492(7)
C46 C51 1.380(8)
C46 C47 1.402(8)
C47 C48 1.378(7)
C47 H47 0.94
C48 C49 1.418(9)
C48 H48 0.94
C49 C50 1.315(9)
C49 H49 0.94
C50 C51 1.351(9)
C50 H50 0.94
C51 H51 0.94
C52 C53 1.377(7)
C52 H52A 0.94
C53 C54 1.365(7)
C53 H53 0.94
C54 C55 1.392(7)
C54 C57 1.525(6)
C55 C56 1.362(7)
C55 H55 0.94
C56 H56 0.94
C57 C58 1.417(9)
C57 C59 1.505(10)
C57 C60 1.571(11)
C58 H58A 0.97
C58 H58B 0.97
C58 H58C 0.97
C59 H59A 0.97
C59 H59B 0.97
C59 H59C 0.97
C60 H60A 0.97
C60 H60B 0.97
C60 H60C 0.97
C1' Cl2" 1.686(18)
C1' Cl1 1.714(10)
C1' Cl3" 1.725(15)
C1' Cl1" 1.727(14)
C1' Cl3 1.752(11)
C1' Cl2 1.920(12)
C1' H1' 0.99
Cl1" Cl3" 2.376(16)

loop_
_geom_torsion_atom_site_label_1
_geom_torsion_atom_site_label_2
_geom_torsion_atom_site_label_3
_geom_torsion_atom_site_label_4
_geom_torsion
O2 Al1 N1 C1 -81.7(3)
N3 Al1 N1 C1 88.7(15)
N2 Al1 N1 C1 -175.2(3)
N4 Al1 N1 C1 9.1(3)
N5 Al1 N1 C1 98.5(3)
O2 Al1 N1 C4 89.1(3)
N3 Al1 N1 C4 -100.6(15)
N2 Al1 N1 C4 -4.4(3)
N4 Al1 N1 C4 179.9(3)
N5 Al1 N1 C4 -90.7(3)
O2 Al1 N2 C15 99.5(3)
N3 Al1 N2 C15 1.6(3)
N1 Al1 N2 C15 -172.2(3)
N4 Al1 N2 C15 -84(2)
N5 Al1 N2 C15 -85.9(3)
O2 Al1 N2 C12 -86.6(3)
N3 Al1 N2 C12 175.6(3)
N1 Al1 N2 C12 1.8(3)
N4 Al1 N2 C12 90(2)
N5 Al1 N2 C12 88.0(3)
O2 Al1 N3 C26 82.0(4)
N2 Al1 N3 C26 175.6(4)
N1 Al1 N3 C26 -88.3(15)
N4 Al1 N3 C26 -8.7(4)
N5 Al1 N3 C26 -98.1(4)
O2 Al1 N3 C23 -92.1(3)
N2 Al1 N3 C23 1.5(3)
N1 Al1 N3 C23 97.6(15)
N4 Al1 N3 C23 177.2(3)
N5 Al1 N3 C23 87.8(3)
O2 Al1 N4 C37 82.2(3)
N3 Al1 N4 C37 180.0(3)
N2 Al1 N4 C37 -94.8(19)
N1 Al1 N4 C37 -6.2(3)
N5 Al1 N4 C37 -92.5(3)
O2 Al1 N4 C34 -91.5(3)
N3 Al1 N4 C34 6.3(3)
N2 Al1 N4 C34 92(2)
N1 Al1 N4 C34 -179.8(3)
N5 Al1 N4 C34 93.9(3)
O2 Al1 N5 C52 -87.1(17)
N3 Al1 N5 C52 94.1(4)
N2 Al1 N5 C52 -175.3(4)
N1 Al1 N5 C52 -84.9(4)
N4 Al1 N5 C52 4.9(4)
O2 Al1 N5 C56 89.6(17)
N3 Al1 N5 C56 -89.2(4)
N2 Al1 N5 C56 1.5(4)
N1 Al1 N5 C56 91.9(4)
N4 Al1 N5 C56 -178.3(4)
N3 Al1 O2 C45 29.1(6)
N2 Al1 O2 C45 -61.9(6)
N1 Al1 O2 C45 -151.9(6)
N4 Al1 O2 C45 118.3(6)
N5 Al1 O2 C45 -149.7(16)
C4 N1 C1 C38 -179.8(4)
Al1 N1 C1 C38 -7.5(6)
C4 N1 C1 C2 0.7(4)
Al1 N1 C1 C2 173.0(3)
N1 C1 C2 C3 -0.8(5)
C38 C1 C2 C3 179.7(4)
C1 C2 C3 C4 0.6(5)
C1 N1 C4 C5 177.6(4)
Al1 N1 C4 C5 5.2(6)
C1 N1 C4 C3 -0.3(4)
Al1 N1 C4 C3 -172.7(3)
C2 C3 C4 N1 -0.2(5)
C2 C3 C4 C5 -178.1(4)
N1 C4 C5 C12 -1.9(7)
C3 C4 C5 C12 175.7(4)
N1 C4 C5 C6 176.7(4)
C3 C4 C5 C6 -5.7(6)
C12 C5 C6 C7 110.7(5)
C4 C5 C6 C7 -68.0(6)
C12 C5 C6 C11 -68.0(6)
C4 C5 C6 C11 113.3(5)
C11 C6 C7 C8 1.1(7)
C5 C6 C7 C8 -177.6(5)
C6 C7 C8 C9 -0.6(8)
C7 C8 C9 C10 -1.2(8)
C8 C9 C10 C11 2.3(9)
C9 C10 C11 C6 -1.7(8)
C7 C6 C11 C10 0.0(7)
C5 C6 C11 C10 178.8(5)
C4 C5 C12 N2 -1.1(7)
C6 C5 C12 N2 -179.6(4)
C4 C5 C12 C13 174.2(4)
C6 C5 C12 C13 -4.3(6)
C15 N2 C12 C5 175.5(4)
Al1 N2 C12 C5 0.4(6)
C15 N2 C12 C13 -0.5(5)
Al1 N2 C12 C13 -175.5(3)
C5 C12 C13 C14 -175.5(4)
N2 C12 C13 C14 0.5(5)
C12 C13 C14 C15 -0.4(5)
C12 N2 C15 C16 -177.6(4)
Al1 N2 C15 C16 -2.6(6)
C12 N2 C15 C14 0.2(5)
Al1 N2 C15 C14 175.2(3)
C13 C14 C15 N2 0.1(5)
C13 C14 C15 C16 177.9(4)
N2 C15 C16 C23 0.1(7)
C14 C15 C16 C23 -177.4(4)
N2 C15 C16 C17 177.6(4)
C14 C15 C16 C17 0.1(6)
C15 C16 C17 C18 92.4(6)
C23 C16 C17 C18 -89.9(6)
C15 C16 C17 C22 -89.9(6)
C23 C16 C17 C22 87.7(6)
C22 C17 C18 C19 0.5(8)
C16 C17 C18 C19 178.2(5)
C17 C18 C19 C20 -1.3(9)
C18 C19 C20 C21 1.3(10)
C19 C20 C21 C22 -0.5(10)
C20 C21 C22 C17 -0.3(10)
C18 C17 C22 C21 0.3(9)
C16 C17 C22 C21 -177.5(5)
C26 N3 C23 C16 -179.1(4)
Al1 N3 C23 C16 -4.0(6)
C26 N3 C23 C24 -0.5(5)
Al1 N3 C23 C24 174.6(3)
C15 C16 C23 N3 3.3(7)
C17 C16 C23 N3 -174.2(4)
C15 C16 C23 C24 -175.1(4)
C17 C16 C23 C24 7.4(7)
N3 C23 C24 C25 -0.1(6)
C16 C23 C24 C25 178.5(4)
C23 C24 C25 C26 0.7(6)
C23 N3 C26 C27 -177.1(4)
Al1 N3 C26 C27 7.8(7)
C23 N3 C26 C25 1.0(5)
Al1 N3 C26 C25 -174.1(3)
C24 C25 C26 C27 177.0(5)
C24 C25 C26 N3 -1.1(6)
N3 C26 C27 C34 -1.0(7)
C25 C26 C27 C34 -178.8(4)
N3 C26 C27 C28 -179.7(4)
C25 C26 C27 C28 2.5(7)
C26 C27 C28 C33 -109.7(8)
C34 C27 C28 C33 71.5(8)
C26 C27 C28 C29 76.3(7)
C34 C27 C28 C29 -102.5(6)
C33 C28 C29 C30 5.8(10)
C27 C28 C29 C30 -179.5(7)
C28 C29 C30 C31 -1.4(11)
C29 C30 C31 C32 -3.7(14)
C30 C31 C32 C33 4.0(19)
C31 C32 C33 C28 1(2)
C29 C28 C33 C32 -6.0(14)
C27 C28 C33 C32 179.9(9)
C37 N4 C34 C27 -177.5(4)
Al1 N4 C34 C27 -2.7(6)
C37 N4 C34 C35 0.8(4)
Al1 N4 C34 C35 175.5(3)
C26 C27 C34 N4 -1.6(7)
C28 C27 C34 N4 177.1(4)
C26 C27 C34 C35 -179.6(4)
C28 C27 C34 C35 -0.9(6)
N4 C34 C35 C36 -0.4(5)
C27 C34 C35 C36 177.8(4)
C34 C35 C36 C37 -0.1(5)
C34 N4 C37 C38 175.9(4)
Al1 N4 C37 C38 1.1(6)
C34 N4 C37 C36 -0.8(4)
Al1 N4 C37 C36 -175.6(3)
C35 C36 C37 N4 0.6(5)
C35 C36 C37 C38 -176.1(4)
N4 C37 C38 C1 4.2(7)
C36 C37 C38 C1 -179.6(4)
N4 C37 C38 C39 -174.3(4)
C36 C37 C38 C39 1.9(6)
N1 C1 C38 C37 -0.8(7)
C2 C1 C38 C37 178.6(4)
N1 C1 C38 C39 177.7(4)
C2 C1 C38 C39 -2.9(6)
C37 C38 C39 C40 -66.8(6)
C1 C38 C39 C40 114.6(5)
C37 C38 C39 C44 112.6(5)
C1 C38 C39 C44 -66.0(6)
C44 C39 C40 C41 -0.3(8)
C38 C39 C40 C41 179.1(5)
C39 C40 C41 C42 -0.4(9)
C40 C41 C42 C43 1.5(10)
C41 C42 C43 C44 -1.9(10)
C42 C43 C44 C39 1.2(9)
C40 C39 C44 C43 -0.1(8)
C38 C39 C44 C43 -179.5(5)
Al1 O2 C45 O1' -39.3(12)
Al1 O2 C45 O1 5.1(11)
Al1 O2 C45 C46 172.9(4)
O2 C45 C46 C51 171.9(6)
O1' C45 C46 C51 24.6(12)
O1 C45 C46 C51 -19.5(9)
O2 C45 C46 C47 -8.7(8)
O1' C45 C46 C47 -156.0(10)
O1 C45 C46 C47 159.9(6)
C51 C46 C47 C48 1.0(8)
C45 C46 C47 C48 -178.4(5)
C46 C47 C48 C49 -1.9(8)
C47 C48 C49 C50 2.9(9)
C48 C49 C50 C51 -3.0(11)
C49 C50 C51 C46 2.2(12)
C47 C46 C51 C50 -1.1(10)
C45 C46 C51 C50 178.3(7)
C56 N5 C52 C53 -1.8(8)
Al1 N5 C52 C53 175.2(4)
N5 C52 C53 C54 1.9(9)
C52 C53 C54 C55 -0.5(8)
C52 C53 C54 C57 -179.0(5)
C53 C54 C55 C56 -0.8(9)
C57 C54 C55 C56 177.8(6)
C52 N5 C56 C55 0.4(8)
Al1 N5 C56 C55 -176.6(5)
C54 C55 C56 N5 0.9(10)
C53 C54 C57 C58 147.5(8)
C55 C54 C57 C58 -31.0(10)
C53 C54 C57 C59 -76.9(8)
C55 C54 C57 C59 104.6(7)
C53 C54 C57 C60 38.7(8)
C55 C54 C57 C60 -139.8(7)
Cl2" C1' Cl1" Cl3" 98.1(10)
Cl1 C1' Cl1" Cl3" 157.0(10)
Cl3 C1' Cl1" Cl3" -11.0(5)
Cl2 C1' Cl1" Cl3" 112.5(8)
Cl2" C1' Cl3" Cl1" -121.8(9)
Cl1 C1' Cl3" Cl1" -9.9(4)
Cl3 C1' Cl3" Cl1" 156.3(11)
Cl2 C1' Cl3" Cl1" -117.5(8)
